data_2106702
loop_
_publ_author_name
'Leligny, H.'
'Monier, J.C.'

_publ_section_title
;
 Structure cristalline de Cd Cl2 H2 O
;
_journal_name_full 'Acta Crystallographica B (24,1968-38,1982)'
_journal_page_first 305
_journal_page_last 309
_journal_volume 30
_journal_year 1974
_chemical_formula_sum 'Cd Cl2 H2 O'
_chemical_name_systematic 'Cd Cl2 (H2 O)'
_space_group_IT_number 62
_symmetry_space_group_name_Hall '-P 2ac 2n'
_symmetry_space_group_name_H-M 'P n m a'
_cell_angle_alpha 90
_cell_angle_beta 90
_cell_angle_gamma 90
_cell_formula_units_Z 4
_cell_length_a 9.25
_cell_length_b 3.776
_cell_length_c 11.89
_cell_volume 415.294
_citation_journal_id_ASTM ACBCAR
_cod_data_source_file Leligny_ACBCAR_1974_1733.cif
_cod_data_source_block H2Cd1Cl2O1
_cod_original_cell_volume 415.2939
_cod_original_formula_sum 'H2 Cd1 Cl2 O1'
_cod_database_code 2106702

loop_
_symmetry_equiv_pos_as_xyz
x,y,z
-x+1/2,-y,z+1/2
x+1/2,-y+1/2,-z+1/2
-x,y+1/2,-z
-x,-y,-z
x-1/2,y,-z-1/2
-x-1/2,y-1/2,z-1/2
x,-y-1/2,z

loop_
_atom_site_label
_atom_site_type_symbol
_atom_site_fract_x
_atom_site_fract_y
_atom_site_fract_z
_atom_site_occupancy
_atom_site_U_iso_or_equiv
Cl1 Cl-1 0.3128 -0.25 -0.0915 1 0.0
Cd1 Cd+2 0.1855 0.25 0.0165 1 0.0
Cl2 Cl-1 0.0395 0.75 0.1278 1 0.0
O1 O-2 0.3517 0.25 0.1623 1 0.0
